data_7039319
loop_
_publ_author_name
'Vr\'ana, Jan'
'Ketkov, Sergey'
'Jambor, Roman'
'R\%u\<zi\<cka, Ale\<s'
'Ly\<cka, Anton\'in'
'Dost\'al, Libor'

_publ_section_title
;
 Germylenes and stannylenes stabilized within N2PE rings (E = Ge or Sn):
 combined experimental and theoretical study.
;
_journal_issue 25
_journal_name_full 'Dalton transactions (Cambridge, England : 2003)'
_journal_page_first 10343
_journal_page_last 10354
_journal_paper_doi 10.1039/c6dt01616b
_journal_volume 45
_journal_year 2016
_chemical_formula_moiety 'C48 H68 N4 P2 Sn'
_chemical_formula_sum 'C48 H68 N4 P2 Sn'
_chemical_formula_weight 881.69
_chemical_name_systematic
;
 ?
;
_space_group_crystal_system orthorhombic
_space_group_IT_number 20
_space_group_name_Hall 'C 2c 2'
_space_group_name_H-M_alt 'C 2 2 21'
_symmetry_space_group_name_Hall 'C 2c 2'
_symmetry_space_group_name_H-M 'C 2 2 21'
_atom_sites_solution_hydrogens mixed
_audit_creation_method SHELXL-97
_audit_update_record
;
2016-02-02 deposited with the CCDC.
2016-05-18 downloaded from the CCDC.
;
_cell_angle_alpha 90
_cell_angle_beta 90
_cell_angle_gamma 90
_cell_formula_units_Z 4
_cell_length_a 15.4435(7)
_cell_length_b 20.2430(3)
_cell_length_c 15.3661(4)
_cell_measurement_reflns_used 15370
_cell_measurement_temperature 150(1)
_cell_measurement_theta_max 27.5
_cell_measurement_theta_min 1
_cell_volume 4803.8(3)
_computing_cell_refinement 'COLLECT and DENZO'
_computing_data_collection 'COLLECT (Hooft, 1998) and DENZO (Otwinowski & Minor, 1997)'
_computing_data_reduction 'COLLECT and DENZO'
_computing_molecular_graphics 'PLATON (Spek, 2003)'
_computing_publication_material 'SHELXL-97 (Sheldrick, 2008)'
_computing_structure_refinement 'SHELXL-2013 (Sheldrick, 2013)'
_computing_structure_solution 'SIR92 (Altomare et al., 1994)'
_diffrn_ambient_temperature 150(1)
_diffrn_detector_area_resol_mean 9.091
_diffrn_measured_fraction_theta_full 0.997
_diffrn_measured_fraction_theta_max 0.996
_diffrn_measurement_device_type 'Bruker Nonius KappaCCD area detector'
_diffrn_measurement_method '\f and \w scans to fill the Ewald sphere'
_diffrn_radiation_monochromator graphite
_diffrn_radiation_source 'fine-focus sealed tube'
_diffrn_radiation_type MoK\a
_diffrn_radiation_wavelength 0.71073
_diffrn_reflns_av_R_equivalents 0.0296
_diffrn_reflns_av_unetI/netI 0.0314
_diffrn_reflns_Laue_measured_fraction_full 0.997
_diffrn_reflns_Laue_measured_fraction_max 0.996
_diffrn_reflns_limit_h_max 20
_diffrn_reflns_limit_h_min -17
_diffrn_reflns_limit_k_max 26
_diffrn_reflns_limit_k_min -21
_diffrn_reflns_limit_l_max 19
_diffrn_reflns_limit_l_min -18
_diffrn_reflns_number 15320
_diffrn_reflns_point_group_measured_fraction_full 0.992
_diffrn_reflns_point_group_measured_fraction_max 0.987
_diffrn_reflns_theta_full 25.242
_diffrn_reflns_theta_max 27.498
_diffrn_reflns_theta_min 2.410
_diffrn_standards_number 0
_exptl_absorpt_coefficient_mu 0.633
_exptl_absorpt_correction_T_max 0.879
_exptl_absorpt_correction_T_min 0.788
_exptl_absorpt_correction_type integration
_exptl_absorpt_process_details
;
Gaussian integration (Coppens, 1970)
;
_exptl_crystal_colour yellow
_exptl_crystal_density_diffrn 1.219
_exptl_crystal_description block
_exptl_crystal_F_000 1856
_exptl_crystal_size_max 0.58
_exptl_crystal_size_mid 0.45
_exptl_crystal_size_min 0.25
_refine_diff_density_max 1.053
_refine_diff_density_min -0.479
_refine_diff_density_rms 0.072
_refine_ls_abs_structure_details
;
 Flack x determined using 1969 quotients [(I+)-(I-)]/[(I+)+(I-)]
 (Parsons and Flack (2004), Acta Cryst. A60, s61).
;
_refine_ls_abs_structure_Flack -0.032(10)
_refine_ls_extinction_method none
_refine_ls_goodness_of_fit_ref 1.206
_refine_ls_hydrogen_treatment constr
_refine_ls_matrix_type full
_refine_ls_number_parameters 253
_refine_ls_number_reflns 5458
_refine_ls_number_restraints 246
_refine_ls_restrained_S_all 1.206
_refine_ls_R_factor_all 0.0492
_refine_ls_R_factor_gt 0.0320
_refine_ls_shift/su_max 0.001
_refine_ls_shift/su_mean 0.000
_refine_ls_structure_factor_coef Fsqd
_refine_ls_weighting_details 'w=1/[\s^2^(Fo^2^)+(0.0045P)^2^+9.7333P] where P=(Fo^2^+2Fc^2^)/3'
_refine_ls_weighting_scheme calc
_refine_ls_wR_factor_gt 0.0613
_refine_ls_wR_factor_ref 0.0727
_reflns_Friedel_coverage 0.799
_reflns_Friedel_fraction_full 0.986
_reflns_Friedel_fraction_max 0.975
_reflns_number_gt 4731
_reflns_number_total 5458
_reflns_threshold_expression 'I > 2\s(I)'
_cod_data_source_file c6dt01616b2.cif
_cod_data_source_block 15
_cod_depositor_comments 'Adding full bibliography for 7039310--7039320.cif.'
_cod_database_code 7039319
_shelx_space_group_comment
;
The symmetry employed for this shelxl refinement is uniquely defined
by the following loop, which should always be used as a source of
symmetry information in preference to the above space-group names.
They are only intended as comments.
;

loop_
_space_group_symop_operation_xyz
'x, y, z'
'-x, -y, z+1/2'
'x, -y, -z'
'-x, y, -z+1/2'
'x+1/2, y+1/2, z'
'-x+1/2, -y+1/2, z+1/2'
'x+1/2, -y+1/2, -z'
'-x+1/2, y+1/2, -z+1/2'

loop_
_atom_site_label
_atom_site_type_symbol
_atom_site_fract_x
_atom_site_fract_y
_atom_site_fract_z
_atom_site_U_iso_or_equiv
_atom_site_adp_type
_atom_site_occupancy
_atom_site_site_symmetry_order
_atom_site_calc_flag
_atom_site_refinement_flags_posn
_atom_site_refinement_flags_adp
_atom_site_refinement_flags_occupancy
_atom_site_disorder_assembly
_atom_site_disorder_group
Sn1 Sn 0.0000 0.34228(2) 0.2500 0.02751(10) Uani 1 2 d S TU P . .
P1 P 0.12987(7) 0.26802(6) 0.35569(7) 0.0275(2) Uani 1 1 d . U . . .
C1 C 0.2261(2) 0.32680(19) 0.2355(3) 0.0267(10) Uani 1 1 d . U . . .
N2 N 0.0252(2) 0.27152(17) 0.3594(2) 0.0276(8) Uani 1 1 d . U . . .
N1 N 0.14356(19) 0.30297(14) 0.2638(3) 0.0237(8) Uani 1 1 d . U . . .
C13 C -0.0201(2) 0.2453(2) 0.4328(3) 0.0320(10) Uani 1 1 d . U . . .
C10 C 0.1925(3) 0.4391(2) 0.3045(4) 0.0396(11) Uani 1 1 d . U . . .
H10 H 0.1439 0.4131 0.3270 0.048 Uiso 1 1 d R U . . .
C7 C 0.2501(3) 0.2166(2) 0.1624(3) 0.0391(11) Uani 1 1 d . U . . .
H7 H 0.1866 0.2163 0.1632 0.047 Uiso 1 1 d R U . . .
C14 C -0.0213(3) 0.1770(2) 0.4483(3) 0.0351(11) Uani 1 1 d . U . . .
C19 C 0.0168(3) 0.1271(2) 0.3857(3) 0.0424(10) Uani 1 1 d . U . . .
H19 H 0.0320 0.1503 0.3318 0.051 Uiso 1 1 d R U . . .
C6 C 0.2508(2) 0.39205(18) 0.2544(5) 0.0335(9) Uani 1 1 d . U . . .
C2 C 0.2790(3) 0.2856(2) 0.1854(3) 0.0338(10) Uani 1 1 d . U . . .
C3 C 0.3595(3) 0.3099(3) 0.1584(3) 0.0472(13) Uani 1 1 d . U . . .
H3 H 0.3968 0.2833 0.1262 0.057 Uiso 1 1 d R U . . .
C15 C -0.0607(3) 0.1545(3) 0.5248(3) 0.0481(12) Uani 1 1 d . U . . .
H15 H -0.0622 0.1092 0.5355 0.058 Uiso 1 1 d R U . . .
C5 C 0.3313(3) 0.4136(3) 0.2260(3) 0.0491(15) Uani 1 1 d . U . . .
H5 H 0.3489 0.4564 0.2392 0.059 Uiso 1 1 d R U . . .
C9 C 0.2808(4) 0.1669(2) 0.2310(4) 0.0553(16) Uani 1 1 d . U . . .
H9A H 0.3429 0.1668 0.2331 0.066 Uiso 1 1 d R U . . .
H9B H 0.2604 0.1236 0.2158 0.066 Uiso 1 1 d R U . . .
H9C H 0.2581 0.1791 0.2869 0.066 Uiso 1 1 d R U . . .
C12 C 0.2381(4) 0.4714(3) 0.3822(4) 0.0588(16) Uani 1 1 d . U . . .
H12A H 0.2841 0.4994 0.3620 0.071 Uiso 1 1 d R U . . .
H12B H 0.2613 0.4378 0.4195 0.071 Uiso 1 1 d R U . . .
H12C H 0.1969 0.4975 0.4140 0.071 Uiso 1 1 d R U . . .
C20 C -0.0493(4) 0.0733(3) 0.3623(4) 0.0672(19) Uani 1 1 d . U . . .
H20A H -0.0236 0.0421 0.3230 0.081 Uiso 1 1 d R U . . .
H20B H -0.0988 0.0934 0.3352 0.081 Uiso 1 1 d R U . . .
H20C H -0.0671 0.0510 0.4144 0.081 Uiso 1 1 d R U . . .
C24 C -0.0081(19) 0.3971(9) 0.5750(13) 0.074(2) Uani 0.3 1 d D U P A 1
H24A H 0.0488 0.3777 0.5874 0.110 Uiso 0.3 1 calc R U P A 1
H24B H -0.0458 0.3917 0.6258 0.110 Uiso 0.3 1 calc R U P A 1
H24C H -0.0013 0.4442 0.5621 0.110 Uiso 0.3 1 calc R U P A 1
C21 C 0.0999(4) 0.0959(3) 0.4223(4) 0.0585(16) Uani 1 1 d . U . . .
H21A H 0.1410 0.1302 0.4345 0.070 Uiso 1 1 d R U . . .
H21B H 0.1239 0.0659 0.3803 0.070 Uiso 1 1 d R U . . .
H21C H 0.0867 0.0723 0.4749 0.070 Uiso 1 1 d R U . . .
C8 C 0.2788(4) 0.1944(4) 0.0718(4) 0.0675(19) Uani 1 1 d . U . . .
H8A H 0.2564 0.2243 0.0289 0.081 Uiso 1 1 d R U . . .
H8B H 0.2568 0.1508 0.0610 0.081 Uiso 1 1 d R U . . .
H8C H 0.3409 0.1939 0.0687 0.081 Uiso 1 1 d R U . . .
C18 C -0.0620(4) 0.2892(3) 0.4900(4) 0.0499(13) Uani 1 1 d D U . . .
C16 C -0.0973(4) 0.1965(4) 0.5832(4) 0.0605(16) Uani 1 1 d . U . . .
H16 H -0.1207 0.1803 0.6347 0.073 Uiso 1 1 d R U . . .
C11 C 0.1556(4) 0.4912(2) 0.2429(6) 0.0581(15) Uani 1 1 d . U . . .
H11A H 0.2021 0.5157 0.2168 0.070 Uiso 1 1 d R U . . .
H11B H 0.1192 0.5207 0.2753 0.070 Uiso 1 1 d R U . . .
H11C H 0.1222 0.4701 0.1981 0.070 Uiso 1 1 d R U . . .
C17 C -0.0986(4) 0.2626(4) 0.5653(4) 0.0628(16) Uani 1 1 d . U . . .
H17 H -0.1245 0.2912 0.6049 0.075 Uiso 1 1 d R U . . .
C22 C -0.0477(12) 0.3628(6) 0.4979(11) 0.0424(10) Uani 0.3 1 d D U P A 1
H22 H -0.0092 0.3744 0.4478 0.051 Uiso 0.3 1 calc R U P A 1
C4 C 0.3848(4) 0.3738(3) 0.1796(4) 0.0541(15) Uani 1 1 d . U . . .
H4 H 0.4385 0.3894 0.1618 0.065 Uiso 1 1 d R U . . .
C23 C -0.1335(15) 0.395(2) 0.477(2) 0.064(3) Uani 0.3 1 d D U P A 1
H23A H -0.1599 0.3723 0.4270 0.096 Uiso 0.3 1 calc R U P A 1
H23B H -0.1242 0.4415 0.4624 0.096 Uiso 0.3 1 calc R U P A 1
H23C H -0.1720 0.3915 0.5272 0.096 Uiso 0.3 1 calc R U P A 1
C24A C 0.0023(9) 0.4000(4) 0.4982(6) 0.074(2) Uani 0.7 1 d D U P A 2
H24D H 0.0555 0.3797 0.4759 0.110 Uiso 0.7 1 calc R U P A 2
H24E H 0.0023 0.3982 0.5619 0.110 Uiso 0.7 1 calc R U P A 2
H24F H -0.0007 0.4461 0.4791 0.110 Uiso 0.7 1 calc R U P A 2
C23A C -0.1598(7) 0.3920(8) 0.4948(8) 0.064(3) Uani 0.7 1 d D U P A 2
H23D H -0.2079 0.3665 0.4702 0.096 Uiso 0.7 1 calc R U P A 2
H23E H -0.1642 0.4380 0.4756 0.096 Uiso 0.7 1 calc R U P A 2
H23F H -0.1625 0.3901 0.5585 0.096 Uiso 0.7 1 calc R U P A 2
C22A C -0.0746(5) 0.3630(3) 0.4640(5) 0.0424(10) Uani 0.7 1 d D U P A 2
H22A H -0.0734 0.3658 0.3990 0.051 Uiso 0.7 1 calc R U P A 2

loop_
_atom_site_aniso_label
_atom_site_aniso_U_11
_atom_site_aniso_U_22
_atom_site_aniso_U_33
_atom_site_aniso_U_23
_atom_site_aniso_U_13
_atom_site_aniso_U_12
Sn1 0.02282(16) 0.01765(15) 0.0420(2) 0.000 -0.0020(3) 0.000
P1 0.0224(5) 0.0303(6) 0.0297(6) 0.0030(5) 0.0004(4) -0.0029(5)
C1 0.0214(16) 0.0325(19) 0.026(3) 0.0069(16) -0.0005(16) -0.0022(13)
N2 0.0244(18) 0.0274(17) 0.0309(17) -0.0003(15) 0.0016(13) -0.0020(13)
N1 0.0229(14) 0.0198(14) 0.028(2) 0.0001(14) 0.0004(15) -0.0014(11)
C13 0.022(3) 0.043(2) 0.031(2) 0.0028(17) 0.0029(16) -0.0059(16)
C10 0.038(3) 0.028(2) 0.054(3) -0.001(2) -0.004(2) -0.0101(19)
C7 0.034(2) 0.047(3) 0.036(3) -0.011(2) -0.0018(19) 0.014(2)
C14 0.031(3) 0.045(2) 0.030(2) 0.0111(17) -0.0067(16) -0.0097(17)
C19 0.049(3) 0.0402(18) 0.038(2) 0.0015(15) 0.0014(18) -0.0035(17)
C6 0.0287(17) 0.0353(19) 0.037(2) 0.009(3) -0.005(3) -0.0077(15)
C2 0.028(2) 0.046(3) 0.027(2) 0.0038(18) 0.0021(18) 0.0065(19)
C3 0.033(3) 0.071(3) 0.038(3) 0.004(2) 0.011(2) 0.004(2)
C15 0.036(2) 0.066(3) 0.042(3) 0.022(3) -0.002(2) -0.011(3)
C5 0.037(2) 0.049(3) 0.062(4) 0.013(2) 0.004(2) -0.017(2)
C9 0.067(3) 0.040(3) 0.059(4) -0.011(2) -0.024(3) 0.018(2)
C12 0.060(4) 0.055(3) 0.062(4) -0.012(3) -0.009(3) -0.018(3)
C20 0.084(4) 0.053(3) 0.065(4) 0.006(3) -0.011(3) -0.038(3)
C24 0.067(4) 0.058(4) 0.097(6) -0.014(4) -0.009(6) 0.003(5)
C21 0.061(4) 0.044(3) 0.071(4) 0.006(3) 0.000(3) 0.004(3)
C8 0.054(4) 0.102(5) 0.046(3) -0.030(3) 0.001(3) 0.021(4)
C18 0.043(3) 0.057(3) 0.049(3) -0.002(2) 0.020(2) 0.002(2)
C16 0.044(3) 0.101(5) 0.036(3) 0.021(3) 0.008(2) -0.005(3)
C11 0.065(3) 0.031(2) 0.078(4) 0.004(4) -0.016(4) -0.001(2)
C17 0.053(3) 0.087(4) 0.048(3) 0.001(3) 0.022(3) 0.006(3)
C22 0.049(3) 0.0402(18) 0.038(2) 0.0015(15) 0.0014(18) -0.0035(17)
C4 0.037(3) 0.073(4) 0.053(3) 0.021(3) 0.012(2) -0.014(3)
C23 0.050(5) 0.084(5) 0.059(6) -0.011(5) 0.007(4) 0.020(5)
C24A 0.067(4) 0.058(4) 0.097(6) -0.014(4) -0.009(6) 0.003(5)
C23A 0.050(5) 0.084(5) 0.059(6) -0.011(5) 0.007(4) 0.020(5)
C22A 0.049(3) 0.0402(18) 0.038(2) 0.0015(15) 0.0014(18) -0.0035(17)

loop_
_atom_type_symbol
_atom_type_description
_atom_type_scat_dispersion_real
_atom_type_scat_dispersion_imag
_atom_type_scat_source
C C 0.0033 0.0016 'International Tables Vol C Tables 4.2.6.8 and 6.1.1.4'
H H 0.0000 0.0000 'International Tables Vol C Tables 4.2.6.8 and 6.1.1.4'
N N 0.0061 0.0033 'International Tables Vol C Tables 4.2.6.8 and 6.1.1.4'
P P 0.1023 0.0942 'International Tables Vol C Tables 4.2.6.8 and 6.1.1.4'
Sn Sn -0.6537 1.4246 'International Tables Vol C Tables 4.2.6.8 and 6.1.1.4'

loop_
_exptl_crystal_face_index_h
_exptl_crystal_face_index_k
_exptl_crystal_face_index_l
_exptl_crystal_face_perp_dist
-1 0 -1 0.209
1 0 0 0.126
1 0 -1 0.128
0 0 1 0.182
0 -1 0 0.125
0 1 0 0.122
-1 1 0 0.232
-1 0 0 0.290
0 1 1 0.117
0 -1 -1 0.213
0 1 -1 0.222

loop_
_geom_angle_atom_site_label_1
_geom_angle_atom_site_label_2
_geom_angle_atom_site_label_3
_geom_angle
_geom_angle_site_symmetry_1
_geom_angle_site_symmetry_3
N2 Sn1 N2 100.60(18) . 4
N2 Sn1 N1 63.58(12) . .
N2 Sn1 N1 90.87(12) 4 .
N2 Sn1 N1 90.87(12) . 4
N2 Sn1 N1 63.58(12) 4 4
N1 Sn1 N1 140.68(14) . 4
N2 Sn1 P1 101.69(9) . 4
N2 Sn1 P1 32.26(8) 4 4
N1 Sn1 P1 120.60(8) . 4
N1 Sn1 P1 32.04(9) 4 4
N2 Sn1 P1 32.26(8) . .
N2 Sn1 P1 101.69(9) 4 .
N1 Sn1 P1 32.04(9) . .
N1 Sn1 P1 120.60(8) 4 .
P1 Sn1 P1 119.56(4) 4 .
N1 P1 N2 98.28(18) . .
N1 P1 Sn1 51.95(11) . .
N2 P1 Sn1 47.66(13) . .
C2 C1 C6 121.1(4) . .
C2 C1 N1 119.1(4) . .
C6 C1 N1 119.7(4) . .
C13 N2 P1 120.0(3) . .
C13 N2 Sn1 138.1(3) . .
P1 N2 Sn1 100.08(16) . .
C1 N1 P1 122.5(3) . .
C1 N1 Sn1 134.0(2) . .
P1 N1 Sn1 96.01(15) . .
C14 C13 C18 120.7(4) . .
C14 C13 N2 120.4(4) . .
C18 C13 N2 118.9(4) . .
C6 C10 C11 109.8(5) . .
C6 C10 C12 113.0(5) . .
C11 C10 C12 111.0(4) . .
C6 C10 H10 107.2 . .
C11 C10 H10 107.6 . .
C12 C10 H10 107.9 . .
C2 C7 C8 113.5(5) . .
C2 C7 C9 110.8(4) . .
C8 C7 C9 110.2(4) . .
C2 C7 H7 107.2 . .
C8 C7 H7 107.5 . .
C9 C7 H7 107.3 . .
C15 C14 C13 118.0(5) . .
C15 C14 C19 119.1(5) . .
C13 C14 C19 122.9(4) . .
C14 C19 C20 111.2(5) . .
C14 C19 C21 111.5(4) . .
C20 C19 C21 110.4(5) . .
C14 C19 H19 108.1 . .
C20 C19 H19 107.5 . .
C21 C19 H19 107.9 . .
C5 C6 C1 118.2(5) . .
C5 C6 C10 119.5(4) . .
C1 C6 C10 122.2(4) . .
C1 C2 C3 118.1(5) . .
C1 C2 C7 120.6(4) . .
C3 C2 C7 121.2(5) . .
C4 C3 C2 120.4(5) . .
C4 C3 H3 119.3 . .
C2 C3 H3 120.2 . .
C16 C15 C14 122.1(6) . .
C16 C15 H15 119.3 . .
C14 C15 H15 118.6 . .
C4 C5 C6 121.6(5) . .
C4 C5 H5 119.4 . .
C6 C5 H5 119.1 . .
C7 C9 H9A 109.5 . .
C7 C9 H9B 109.3 . .
H9A C9 H9B 109.5 . .
C7 C9 H9C 109.6 . .
H9A C9 H9C 109.5 . .
H9B C9 H9C 109.5 . .
C10 C12 H12A 109.8 . .
C10 C12 H12B 109.5 . .
H12A C12 H12B 109.5 . .
C10 C12 H12C 109.1 . .
H12A C12 H12C 109.5 . .
H12B C12 H12C 109.5 . .
C19 C20 H20A 109.8 . .
C19 C20 H20B 109.3 . .
H20A C20 H20B 109.5 . .
C19 C20 H20C 109.3 . .
H20A C20 H20C 109.5 . .
H20B C20 H20C 109.5 . .
C22 C24 H24A 109.5 . .
C22 C24 H24B 109.5 . .
H24A C24 H24B 109.5 . .
C22 C24 H24C 109.5 . .
H24A C24 H24C 109.5 . .
H24B C24 H24C 109.5 . .
C19 C21 H21A 109.1 . .
C19 C21 H21B 109.7 . .
H21A C21 H21B 109.5 . .
C19 C21 H21C 109.7 . .
H21A C21 H21C 109.5 . .
H21B C21 H21C 109.5 . .
C7 C8 H8A 109.7 . .
C7 C8 H8B 109.0 . .
H8A C8 H8B 109.5 . .
C7 C8 H8C 109.8 . .
H8A C8 H8C 109.5 . .
H8B C8 H8C 109.5 . .
C17 C18 C13 117.4(5) . .
C17 C18 C22 111.9(9) . .
C13 C18 C22 127.3(8) . .
C17 C18 C22A 122.2(6) . .
C13 C18 C22A 120.2(5) . .
C15 C16 C17 119.1(5) . .
C15 C16 H16 120.2 . .
C17 C16 H16 120.7 . .
C10 C11 H11A 109.7 . .
C10 C11 H11B 109.0 . .
H11A C11 H11B 109.5 . .
C10 C11 H11C 109.7 . .
H11A C11 H11C 109.5 . .
H11B C11 H11C 109.5 . .
C16 C17 C18 122.6(6) . .
C16 C17 H17 118.9 . .
C18 C17 H17 118.4 . .
C24 C22 C23 109(2) . .
C24 C22 C18 125.3(13) . .
C23 C22 C18 106.1(19) . .
C24 C22 H22 104.8 . .
C23 C22 H22 104.8 . .
C18 C22 H22 104.8 . .
C5 C4 C3 120.4(5) . .
C5 C4 H4 119.7 . .
C3 C4 H4 120.0 . .
C22 C23 H23A 109.5 . .
C22 C23 H23B 109.5 . .
H23A C23 H23B 109.5 . .
C22 C23 H23C 109.5 . .
H23A C23 H23C 109.5 . .
H23B C23 H23C 109.5 . .
C22A C24A H24D 109.5 . .
C22A C24A H24E 109.5 . .
H24D C24A H24E 109.5 . .
C22A C24A H24F 109.5 . .
H24D C24A H24F 109.5 . .
H24E C24A H24F 109.5 . .
C22A C23A H23D 109.5 . .
C22A C23A H23E 109.5 . .
H23D C23A H23E 109.5 . .
C22A C23A H23F 109.5 . .
H23D C23A H23F 109.5 . .
H23E C23A H23F 109.5 . .
C24A C22A C23A 112.7(9) . .
C24A C22A C18 106.8(6) . .
C23A C22A C18 113.5(8) . .
C24A C22A H22A 107.9 . .
C23A C22A H22A 107.9 . .
C18 C22A H22A 107.9 . .

loop_
_geom_bond_atom_site_label_1
_geom_bond_atom_site_label_2
_geom_bond_distance
_geom_bond_site_symmetry_2
Sn1 N2 2.242(3) .
Sn1 N2 2.242(3) 4
Sn1 N1 2.365(3) .
Sn1 N1 2.365(3) 4
Sn1 P1 2.9865(11) 4
Sn1 P1 2.9866(11) .
P1 N1 1.593(4) .
P1 N2 1.619(3) .
C1 C2 1.398(6) .
C1 C6 1.405(6) .
C1 N1 1.431(5) .
N2 C13 1.430(5) .
C13 C14 1.403(6) .
C13 C18 1.408(7) .
C10 C6 1.520(8) .
C10 C11 1.528(8) .
C10 C12 1.533(7) .
C10 H10 0.9800 .
C7 C2 1.509(7) .
C7 C8 1.528(7) .
C7 C9 1.531(7) .
C7 H7 0.9801 .
C14 C15 1.400(6) .
C14 C19 1.514(7) .
C19 C20 1.536(7) .
C19 C21 1.536(7) .
C19 H19 0.9801 .
C6 C5 1.388(6) .
C2 C3 1.401(7) .
C3 C4 1.389(8) .
C3 H3 0.9300 .
C15 C16 1.359(9) .
C15 H15 0.9300 .
C5 C4 1.357(8) .
C5 H5 0.9300 .
C9 H9A 0.9599 .
C9 H9B 0.9600 .
C9 H9C 0.9601 .
C12 H12A 0.9602 .
C12 H12B 0.9599 .
C12 H12C 0.9599 .
C20 H20A 0.9601 .
C20 H20B 0.9600 .
C20 H20C 0.9600 .
C24 C22 1.503(12) .
C24 H24A 0.9800 .
C24 H24B 0.9800 .
C24 H24C 0.9800 .
C21 H21A 0.9601 .
C21 H21B 0.9599 .
C21 H21C 0.9600 .
C8 H8A 0.9599 .
C8 H8B 0.9601 .
C8 H8C 0.9601 .
C18 C17 1.395(8) .
C18 C22 1.511(11) .
C18 C22A 1.559(9) .
C16 C17 1.366(9) .
C16 H16 0.9300 .
C11 H11A 0.9601 .
C11 H11B 0.9599 .
C11 H11C 0.9600 .
C17 H17 0.9300 .
C22 C23 1.510(13) .
C22 H22 1.0000 .
C4 H4 0.9299 .
C23 H23A 0.9800 .
C23 H23B 0.9800 .
C23 H23C 0.9800 .
C24A C22A 1.498(13) .
C24A H24D 0.9800 .
C24A H24E 0.9800 .
C24A H24F 0.9800 .
C23A C22A 1.516(9) .
C23A H23D 0.9800 .
C23A H23E 0.9800 .
C23A H23F 0.9800 .
C22A H22A 1.0000 .
